data_2003298
loop_
_publ_author_name
'Gzella, A.'
'Wrzeciono, U.'

_publ_section_title
;
 Struktur der Molekularverbindung von 3,5-Dinitroindazol und Piperidin.
 39. Azole
;
_journal_issue 3
_journal_name_full 'Acta Crystallographica Section C'
_journal_page_first 484
_journal_page_last 487
_journal_paper_doi 10.1107/S0108270194008930
_journal_volume 51
_journal_year 1995
_chemical_compound_source ' Kristallisation (Propanol/Hexan)'
_chemical_formula_moiety '2C7 H3 N4 O4 , 2C5 H12 N1'
_chemical_formula_sum 'C24 H30 N10 O8'
_chemical_formula_weight 586.56
_space_group_IT_number 33
_symmetry_cell_setting orthorhombic
_symmetry_space_group_name_Hall 'P 2c -2n'
_symmetry_space_group_name_H-M 'P n a 21'
_atom_type_scat_source 'SHELX76 (Sheldrick, 1976)'
_cell_angle_alpha 90
_cell_angle_beta 90
_cell_angle_gamma 90
_cell_formula_units_Z 4
_cell_length_a 20.076(2)
_cell_length_b 6.831(2)
_cell_length_c 20.113(1)
_cell_measurement_reflns_used 25
_cell_measurement_temperature 293
_cell_measurement_theta_max 25
_cell_measurement_theta_min 12
_cell_volume 2758.3(9)
_diffrn_measurement_device 'Enraf-Nonius CAD-4'
_diffrn_measurement_method \w-2\q
_diffrn_radiation_type CuK\a
_diffrn_radiation_wavelength 1.54178
_diffrn_reflns_av_R_equivalents 'nicht verf\"ugbar'
_diffrn_reflns_limit_h_max 25
_diffrn_reflns_limit_h_min 0
_diffrn_reflns_limit_k_max 8
_diffrn_reflns_limit_k_min 0
_diffrn_reflns_limit_l_max 25
_diffrn_reflns_limit_l_min 0
_diffrn_reflns_number 3275
_diffrn_reflns_theta_max 75
_diffrn_standards_decay_% <2
_diffrn_standards_interval_count 100
_diffrn_standards_number 2
_exptl_absorpt_coefficient_mu 0.820
_exptl_absorpt_correction_type none
_exptl_crystal_colour gelb
_exptl_crystal_density_diffrn 1.412
_exptl_crystal_description Nadeln
_exptl_crystal_size_max 0.60
_exptl_crystal_size_mid 0.15
_exptl_crystal_size_min 0.10
_refine_diff_density_max 0.18
_refine_diff_density_min -0.17
_refine_ls_extinction_coef '\c = 0.00269'
_refine_ls_extinction_method "F~c~' = F~c~(1-0.0001\cF~c~^2^/sin\q)"
_refine_ls_goodness_of_fit_obs 2.8675
_refine_ls_hydrogen_treatment refall
_refine_ls_number_parameters 500
_refine_ls_number_reflns 2560
_refine_ls_R_factor_obs 0.035
_refine_ls_shift/esd_max 0.01
_refine_ls_structure_factor_coef F
_refine_ls_weighting_details 'w = 1/\s^2^(F)'
_refine_ls_weighting_scheme calc
_refine_ls_wR_factor_obs 0.034
_reflns_number_observed 2560
_reflns_number_total 2784
_reflns_observed_criterion I>1.96\s(I)
_cod_data_source_file sh1093.cif
_cod_data_source_block sh1093a
_cod_depositor_comments
;
The following automatic conversions were performed:

'_refine_ls_weighting_scheme' value '1/\s^2^(F)' was changed to
'calc'. New tag '_refine_ls_weighting_details' was created. The value
of the new tag was set to 'w = 1/\s^2^(F)'.

Automatic conversion script
Id: cif_fix_values 3143 2015-03-26 13:38:13Z robertas 
;
_cod_database_code 2003298

loop_
_symmetry_equiv_pos_as_xyz
x,y,z
-x,-y,1/2+z
1/2+x,1/2-y,z
1/2-x,1/2+y,1/2+z

loop_
_atom_site_label
_atom_site_fract_x
_atom_site_fract_y
_atom_site_fract_z
_atom_site_U_iso_or_equiv
N(1A) .4907(1) .1368(4) .4149(1) .050(1)
N(2A) .4964(1) .1360(4) .4820(1) .048(1)
C(3A) .5607(1) .1472(4) .4976(1) .043(1)
C(4A) .6696(1) .1607(4) .4265(1) .042(1)
C(5A) .6864(1) .1664(4) .3601(1) .045(1)
C(6A) .6393(2) .1685(5) .3082(1) .051(2)
C(7A) .5733(2) .1599(5) .3219(2) .053(2)
C(8A) .5538(1) .1489(4) .3893(1) .044(1)
C(9A) .6016(1) .1547(4) .4403(1) .039(1)
N(10A) .5814(1) .1525(4) .5651(1) .050(1)
O(11A) .5379(1) .1526(4) .6086(1) .072(2)
O(12A) .6409(1) .1536(4) .5768(1) .062(1)
N(13A) .7567(1) .1748(4) .3433(1) .055(1)
O(14A) .7981(1) .1873(4) .3877(1) .063(1)
O(15A) .7723(1) .1713(6) .2845(1) .085(2)
N(16A) .3840(1) .1540(4) .5798(1) .044(1)
C(17A) .3661(2) .3431(5) .5483(2) .060(2)
C(18A) .3062(2) .4292(7) .5814(3) .085(3)
C(19A) .3169(3) .4550(7) .6556(3) .093(3)
C(20A) .3342(2) .2583(7) .6864(2) .075(3)
C(21A) .3951(2) .1722(7) .6532(2) .065(2)
N(1B) .2702(1) -.0717(4) .5390(1) .048(1)
N(2B) .2642(1) -.0837(4) .4721(1) .045(1)
C(3B) .2007(1) -.1228(4) .4576(1) .040(1)
C(4B) .0940(1) -.1726(4) .5301(1) .041(1)
C(5B) .0782(1) -.1752(4) .5970(1) .044(1)
C(6B) .1252(2) -.1483(5) .6482(1) .051(2)
C(7B) .1899(2) -.1144(5) .6332(1) .050(2)
C(8B) .2083(1) -.1064(4) .5657(1) .042(1)
C(9B) .1608(1) -.1389(4) .5150(1) .038(1)
N(10B) .1808(1) -.1442(3) .3900(1) .047(1)
O(11B) .2237(1) -.1311(4) .3463(1) .066(1)
O(12B) .1217(1) -.1712(4) .3787(1) .061(1)
N(13B) .0088(1) -.2108(4) .6151(1) .055(1)
O(14B) -.0324(1) -.2426(4) .5709(1) .062(1)
O(15B) -.0065(1) -.2081(1) .6740(1) .082(2)
N(16B) .3772(1) -.0966(4) .3767(1) .046(1)
C(17B) .3961(2) -.2780(5) .4124(2) .055(2)
C(18B) .4592(2) -.3639(6) .3855(2) .074(2)
C(19B) .4525(2) -.4058(7) .3117(2) .086(3)
C(20B) .4332(2) -.2188(8) .2756(2) .075(3)
C(21B) .3696(2) -.1307(7) .3034(2) .064(2)
H(41A) .708(1) .162(4) .463(1) .046(8)
H(61A) .664(2) .196(5) .263(2) .07(1)
H(71A) .538(1) .181(5) .292(2) .06(1)
H(161A) .346(2) .062(5) .570(2) .07(1)
H(162A) .423(1) .101(4) .562(1) .052(8)
H(171A) .408(2) .420(5) .555(2) .08(1)
H(172A) .364(2) .304(5) .495(2) .08(1)
H(181A) .259(2) .328(7) .576(2) .13(2)
H(182A) .293(2) .528(7) .562(2) .10(2)
H(191A) .351(2) .532(7) .663(3) .12(2)
H(192A) .267(2) .510(7) .673(2) .14(2)
H(201A) .294(2) .179(5) .678(2) .07(1)
H(202A) .347(2) .259(6) .732(2) .08(1)
H(211A) .406(2) .026(7) .667(2) .10(1)
H(212A) .439(2) .267(6) .659(2) .09(1)
H(41B) .063(1) -.191(4) .499(1) .037(7)
H(61B) .110(1) -.152(5) .691(2) .057(9)
H(71B) .221(2) -.107(6) .667(2) .08(1)
H(161B) .407(2) -.016(5) .386(2) .06(1)
H(162B) .331(2) -.056(6) .400(2) .09(1)
H(171B) .407(2) -.236(5) .455(2) .06(1)
H(172B) .359(2) -.361(6) .407(2) .09(1)
H(181B) .504(2) -.266(6) .388(2) .10(1)
H(182B) .470(2) -.488(6) .416(2) .10(1)
H(191B) .408(2) -.500(5) .302(2) .07(1)
H(192B) .496(2) -.466(7) .298(2) .11(2)
H(201B) .427(2) -.236(7) .235(2) .10(1)
H(202B) .465(2) -.094(7) .278(2) .10(1)
H(211B) .329(2) -.234(5) .301(1) .06(1)
H(212B) .356(2) -.015(5) .286(2) .06(1)

loop_
_geom_angle_atom_site_label_1
_geom_angle_atom_site_label_2
_geom_angle_atom_site_label_3
_geom_angle
_geom_angle_publ_flag
N(2A) N(1A) C(8A) 107.3(2) yes
N(1A) N(2A) C(3A) 108.3(2) yes
N(2A) C(3A) C(9A) 112.0(2) yes
C(5A) C(4A) C(9A) 115.7(2) yes
C(4A) C(5A) C(6A) 123.7(3) yes
C(5A) C(6A) C(7A) 120.4(3) yes
C(6A) C(7A) C(8A) 118.0(3) yes
N(1A) C(8A) C(9A) 111.0(3) yes
C(7A) C(8A) C(9A) 120.6(3) yes
C(3A) C(9A) C(8A) 101.4(2) yes
C(4A) C(9A) C(8A) 121.6(2) yes
C(3A) N(10A) O(11A) 118.1(2) yes
C(3A) N(10A) O(12A) 118.2(2) yes
O(11A) N(10A) O(12A) 123.7(2) yes
C(5A) N(13A) O(14A) 119.6(2) yes
C(5A) N(13A) O(15A) 118.2(2) yes
O(14A) N(13A) O(15A) 122.3(3) yes
C(17A) N(16A) C(21A) 112.7(3) yes
N(16A) C(17A) C(18A) 110.2(3) yes
C(17A) C(18A) C(19A) 111.7(4) yes
C(18A) C(19A) C(20A) 109.2(4) yes
C(19A) C(20A) C(21A) 110.4(4) yes
N(16A) C21A) C(20A) 110.3(3) yes
N(2B) N(1B) C(8B) 107.3(2) yes
N(1B) N(2B) C(3B) 108.4(2) yes
N(2B) C(3B) C(9B) 112.2(2) yes
C(5B) C(4B) C(9B) 115.8(2) yes
C(4B) C(5B) C(6B) 123.8(3) yes
C(5B) C(6B) C(7B) 120.1(3) yes
C(6B) C(7B) C(8B) 118.3(3) yes
N(1B) C(8B) C(9B) 110.8(2) yes
C(7B) C(8B) C(9B) 120.7(2) yes
C(3B) C(9B) C(8B) 101.2(2) yes
C(4B) C(9B) C(8B) 121.2(2) yes
C(3B) N(10B) O(11B) 118.4(2) yes
C(3B) N(10B) O(12B) 117.8(2) yes
O(11B) N(10B) O(12B) 123.7(2) yes
C(5B) N(13B) O(14B) 119.4(2) yes
C(5B) N(13B) O(15B) 118.6(3) yes
O(14B) N(13B) O(15B) 122.1(3) yes
C(17B) N(16B) C(21B) 111.8(3) yes
N(16B) C(17B) C(18B) 111.7(3) yes
C(17B) C(18B) C(19B) 110.6(4) yes
C(18B) C(19B) C(20B) 109.3(4) yes
C(19B) C(20B) C(21B) 111.8(4) yes
N(16B) C(21B) C(20B) 109.7(3) yes
N(2A) C(3A) N(10A) 120.6(2) no
C(9A) C(3A) N(10A) 127.4(2) no
C(4A) C(5A) N(13A) 117.6(2) no
C(6A) C(5A) N(13A) 118.7(2) no
N(1A) C(8A) C(7A) 128.4(3) no
N(2B) C(3B) N(10B) 119.9(2) no
C(9B) C(3B) N(10B) 127.9(2) no
C(4B) C(5B) N(13B) 117.6(2) no
C(6B) C(5B) N(13B) 118.6(2) no
N(1B) C(8B) C(7B) 128.4(3) no
C(3B) C(9B) C(4B) 137.6(2) no

loop_
_geom_bond_atom_site_label_1
_geom_bond_atom_site_label_2
_geom_bond_distance
_geom_bond_publ_flag
N(1A) N(2A) 1.356(4) yes
N(1A) C(8A) 1.369(4) yes
N(2A) C(3A) 1.331(4) yes
C(3A) C(9A) 1.415(4) yes
C(3A) N(10A) 1.421(4) yes
C(4A) C(5A) 1.379(4) yes
C(4A) C(9A) 1.394(4) yes
C(5A) C(6A) 1.407(4) yes
C(5A) N(13A) 1.453(4) yes
C(6A) C(7A) 1.354(5) yes
C(7A) C(8A) 1.413(4) yes
C(8A) C(9A) 1.405(4) yes
N(10A) O(11A) 1.236(3) yes
N(10A) O(12A) 1.218(3) yes
N(13A) O(14A) 1.222(3) yes
N(13A) O(15A) 1.224(4) yes
N(16A) C(17A) 1.483(4) yes
C(17A) C(18A) 1.496(6) yes
C(18A) C(19A) 1.518(8) yes
C(19A) C(20A) 1.520(7) yes
C(20A) C(21A) 1.512(6) yes
C(21A) N(16A) 1.495(4) yes
N(1B) N(2B) 1.352(3) yes
N(1B) C(8B) 1.374(3) yes
N(2B) C(3B) 1.334(3) yes
C(3B) C(9B) 1.411(4) yes
C(3B) N(10B) 1.424(3) yes
C(4B) C(5B) 1.382(4) yes
C(4B) C(9B) 1.394(4) yes
C(5B) C(6B) 1.409(4) yes
C(5B) N(13B) 1.460(4) yes
C(6B) C(7B) 1.352(4) yes
C(7B) C(8B) 1.408(4) yes
C(8B) C(9B) 1.414(4) yes
N(10B) O(11B) 1.234(3) yes
N(10B) O(12B) 1.221(3) yes
N(13B) O(14B) 1.234(3) yes
N(13B) O(15B) 1.225(4) yes
N(16B) C(17B) 1.481(4) yes
C(17B) C(18B) 1.496(6) yes
C(18B) C(19B) 1.519(7) yes
C(19B) C(20B) 1.519(7) yes
C(20B) C(21B) 1.519(6) yes
C(21B) N(16B) 1.500(4) yes
